data_2233404
loop_
_publ_author_name
'Deng, Zhao-Peng'
'Gao, Shan'
'Ng, Seik Weng'

_publ_section_title
;
 Ammonium diamminesilver(I) bis(5-chloro-2-hydroxybenzenesulfonate)
 trihydrate
;
_journal_coeditor_code BT5802
_journal_issue 2
_journal_name_full 'Acta Crystallographica Section E'
_journal_page_first m225
_journal_paper_doi 10.1107/S160053681200339X
_journal_volume 68
_journal_year 2012
_chemical_formula_iupac '(N H4) [Ag (N H3)2] (C6 H4 Cl O4 S)2, 3H2 O'
_chemical_formula_moiety 'Ag H6 N2 +, H4 N +, 2(C6 H4 Cl O4 S -), 3(H2 O)'
_chemical_formula_sum 'C12 H24 Ag Cl2 N3 O11 S2'
_chemical_formula_weight 629.23
_chemical_name_systematic
;
Ammonium diamminesilver(I) bis(5-chloro-2-hydroxybenzenesulfonate) trihydrate
;
_space_group_IT_number 19
_symmetry_cell_setting orthorhombic
_symmetry_space_group_name_Hall 'P 2ac 2ab'
_symmetry_space_group_name_H-M 'P 21 21 21'
_atom_sites_solution_hydrogens geom
_atom_sites_solution_primary direct
_atom_sites_solution_secondary difmap
_audit_creation_method SHELXL-97
_cell_angle_alpha 90.00
_cell_angle_beta 90.00
_cell_angle_gamma 90.00
_cell_formula_units_Z 4
_cell_length_a 8.8814(8)
_cell_length_b 9.8586(10)
_cell_length_c 26.434(3)
_cell_measurement_reflns_used 16668
_cell_measurement_temperature 293(2)
_cell_measurement_theta_max 27.43
_cell_measurement_theta_min 3.08
_cell_volume 2314.5(4)
_computing_cell_refinement 'RAPID-AUTO (Rigaku, 1998)'
_computing_data_collection 'RAPID-AUTO (Rigaku, 1998)'
_computing_data_reduction 'CrystalClear (Rigaku/MSC, 2002)'
_computing_molecular_graphics 'X-SEED (Barbour, 2001)'
_computing_publication_material 'publCIF (Westrip, 2010)'
_computing_structure_refinement 'SHELXL97 (Sheldrick, 2008)'
_computing_structure_solution 'SHELXS97 (Sheldrick, 2008)'
_diffrn_ambient_temperature 293(2)
_diffrn_measured_fraction_theta_full 0.997
_diffrn_measured_fraction_theta_max 0.997
_diffrn_measurement_device_type 'Rigaku R-AXIS RAPID IP'
_diffrn_measurement_method '\w scan'
_diffrn_radiation_monochromator graphite
_diffrn_radiation_source 'fine-focus sealed tube'
_diffrn_radiation_type MoK\a
_diffrn_radiation_wavelength 0.71073
_diffrn_reflns_av_R_equivalents 0.0383
_diffrn_reflns_av_sigmaI/netI 0.0320
_diffrn_reflns_limit_h_max 11
_diffrn_reflns_limit_h_min -11
_diffrn_reflns_limit_k_max 12
_diffrn_reflns_limit_k_min -12
_diffrn_reflns_limit_l_max 34
_diffrn_reflns_limit_l_min -32
_diffrn_reflns_number 22666
_diffrn_reflns_theta_full 27.43
_diffrn_reflns_theta_max 27.43
_diffrn_reflns_theta_min 3.08
_diffrn_standards_decay_% 0
_diffrn_standards_interval_count 0
_diffrn_standards_interval_time 0
_diffrn_standards_number 0
_exptl_absorpt_coefficient_mu 1.339
_exptl_absorpt_correction_T_max 0.8451
_exptl_absorpt_correction_T_min 0.7849
_exptl_absorpt_correction_type multi-scan
_exptl_absorpt_process_details '(ABSCOR; Higashi, 1995)'
_exptl_crystal_colour colorless
_exptl_crystal_density_diffrn 1.806
_exptl_crystal_density_method 'not measured'
_exptl_crystal_description prism
_exptl_crystal_F_000 1272
_exptl_crystal_size_max 0.19
_exptl_crystal_size_mid 0.16
_exptl_crystal_size_min 0.13
_refine_diff_density_max 0.778
_refine_diff_density_min -0.458
_refine_ls_abs_structure_details 'Flack (1983), with 2953 Friedel pairs'
_refine_ls_abs_structure_Flack 0.02(2)
_refine_ls_extinction_method none
_refine_ls_goodness_of_fit_ref 1.042
_refine_ls_hydrogen_treatment mixed
_refine_ls_matrix_type full
_refine_ls_number_parameters 312
_refine_ls_number_reflns 5278
_refine_ls_number_restraints 19
_refine_ls_restrained_S_all 1.041
_refine_ls_R_factor_all 0.0342
_refine_ls_R_factor_gt 0.0319
_refine_ls_shift/su_max 0.001
_refine_ls_shift/su_mean 0.001
_refine_ls_structure_factor_coef Fsqd
_refine_ls_weighting_details 'calc w=1/[\s^2^(Fo^2^)+(0.0556P)^2^+0.1112P] where P=(Fo^2^+2Fc^2^)/3'
_refine_ls_weighting_scheme calc
_refine_ls_wR_factor_gt 0.0815
_refine_ls_wR_factor_ref 0.0835
_reflns_number_gt 4959
_reflns_number_total 5278
_reflns_threshold_expression I>2\s(I)
_cod_data_source_file bt5802.cif
_cod_data_source_block I
_cod_database_code 2233404
_cod_database_fobs_code 2233404

loop_
_symmetry_equiv_pos_as_xyz
'x, y, z'
'-x+1/2, -y, z+1/2'
'x+1/2, -y+1/2, -z'
'-x, y+1/2, -z+1/2'

loop_
_atom_site_type_symbol
_atom_site_label
_atom_site_fract_x
_atom_site_fract_y
_atom_site_fract_z
_atom_site_U_iso_or_equiv
_atom_site_adp_type
_atom_site_calc_flag
_atom_site_refinement_flags
_atom_site_occupancy
_atom_site_symmetry_multiplicity
Ag Ag1 0.37725(3) 0.63955(3) 0.851526(11) 0.06155(10) Uani d . 1 1
Cl Cl1 0.26926(8) 0.39184(8) 1.06066(2) 0.04433(17) Uani d . 1 1
Cl Cl2 1.22944(8) 0.75917(9) 0.98804(3) 0.04893(18) Uani d . 1 1
S S1 0.30723(6) 0.15274(7) 0.87729(2) 0.03079(13) Uani d . 1 1
S S2 0.91696(6) 0.76351(6) 0.81204(2) 0.02806(12) Uani d . 1 1
O O1 0.4208(2) 0.0468(2) 0.87427(9) 0.0498(5) Uani d . 1 1
O O2 0.1652(2) 0.1060(2) 0.89819(7) 0.0425(5) Uani d . 1 1
O O3 0.2877(2) 0.2202(2) 0.82846(7) 0.0422(5) Uani d . 1 1
O O4 0.5744(2) 0.3420(2) 0.86422(7) 0.0358(4) Uani d . 1 1
H H4 0.5422 0.2865 0.8426 0.054 Uiso calc R 1 1
O O5 0.75295(19) 0.7749(2) 0.81090(7) 0.0402(4) Uani d . 1 1
O O6 0.9903(2) 0.8954(2) 0.81310(8) 0.0414(4) Uani d . 1 1
O O7 0.9735(2) 0.6777(2) 0.77132(6) 0.0392(5) Uani d . 1 1
O O8 0.8214(2) 0.48134(19) 0.84662(7) 0.0335(4) Uani d . 1 1
H H8 0.7913 0.4028 0.8537 0.050 Uiso calc R 1 1
O O1w 0.6740(2) 0.0537(2) 0.81430(10) 0.0506(5) Uani d D 1 1
H H11 0.692(4) -0.0301(11) 0.8143(19) 0.076 Uiso d D 1 1
H H12 0.756(3) 0.095(3) 0.8202(18) 0.076 Uiso d D 1 1
O O2w 0.5127(3) 0.2905(3) 0.74936(9) 0.0592(6) Uani d D 1 1
H H21 0.516(5) 0.262(6) 0.7788(8) 0.089 Uiso d D 1 1
H H22 0.433(3) 0.266(6) 0.7351(14) 0.089 Uiso d D 1 1
O O3w 0.9314(3) 0.2107(3) 0.83062(9) 0.0526(6) Uani d D 1 1
H H31 0.998(3) 0.177(4) 0.8501(11) 0.079 Uiso d D 1 1
H H32 0.970(4) 0.216(5) 0.8012(7) 0.079 Uiso d D 1 1
N N1 0.5129(3) 0.7659(3) 0.89623(12) 0.0617(8) Uani d . 1 1
H H1A 0.6036 0.7708 0.8829 0.093 Uiso calc R 1 1
H H1B 0.5191 0.7323 0.9270 0.093 Uiso calc R 1 1
H H1C 0.4730 0.8475 0.8975 0.093 Uiso calc R 1 1
N N2 0.2539(4) 0.5159(4) 0.80167(12) 0.0650(8) Uani d . 1 1
H H2A 0.2936 0.5207 0.7712 0.098 Uiso calc R 1 1
H H2B 0.1599 0.5438 0.8006 0.098 Uiso calc R 1 1
H H2C 0.2567 0.4314 0.8123 0.098 Uiso calc R 1 1
N N3 0.7473(3) 0.4833(3) 0.74290(9) 0.0386(5) Uani d D 1 1
H H3A 0.714(3) 0.5551(19) 0.7267(10) 0.058 Uiso d D 1 1
H H3B 0.825(2) 0.449(3) 0.7270(10) 0.058 Uiso d D 1 1
H H3C 0.773(3) 0.505(3) 0.7738(5) 0.058 Uiso d D 1 1
H H3D 0.674(2) 0.423(2) 0.7437(11) 0.058 Uiso d D 1 1
C C1 0.3775(2) 0.2748(2) 0.92047(8) 0.0273(4) Uani d . 1 1
C C2 0.5039(2) 0.3542(3) 0.90939(8) 0.0276(4) Uani d . 1 1
C C3 0.5558(3) 0.4449(3) 0.94605(10) 0.0328(5) Uani d . 1 1
H H3 0.6390 0.4990 0.9390 0.039 Uiso calc R 1 1
C C4 0.4859(3) 0.4562(3) 0.99284(10) 0.0342(5) Uani d . 1 1
H H4A 0.5220 0.5163 1.0171 0.041 Uiso calc R 1 1
C C5 0.3610(3) 0.3760(3) 1.00269(8) 0.0316(5) Uani d . 1 1
C C6 0.3062(3) 0.2859(3) 0.96722(9) 0.0310(5) Uani d . 1 1
H H6 0.2223 0.2330 0.9745 0.037 Uiso calc R 1 1
C C7 0.9634(2) 0.6794(3) 0.86901(8) 0.0261(5) Uani d . 1 1
C C8 0.9076(3) 0.5478(3) 0.87867(9) 0.0289(5) Uani d . 1 1
C C9 0.9509(3) 0.4891(3) 0.92511(10) 0.0381(6) Uani d . 1 1
H H9 0.9140 0.4037 0.9335 0.046 Uiso calc R 1 1
C C10 1.0459(3) 0.5539(3) 0.95862(10) 0.0393(6) Uani d . 1 1
H H10 1.0720 0.5125 0.9890 0.047 Uiso calc R 1 1
C C11 1.1019(3) 0.6808(3) 0.94671(9) 0.0347(5) Uani d . 1 1
C C12 1.0603(3) 0.7457(3) 0.90287(9) 0.0318(5) Uani d . 1 1
H H12A 1.0960 0.8323 0.8957 0.038 Uiso calc R 1 1

loop_
_atom_site_aniso_label
_atom_site_aniso_U_11
_atom_site_aniso_U_22
_atom_site_aniso_U_33
_atom_site_aniso_U_12
_atom_site_aniso_U_13
_atom_site_aniso_U_23
Ag1 0.06878(17) 0.05382(16) 0.06205(16) 0.01435(13) 0.00984(12) 0.00913(13)
Cl1 0.0497(3) 0.0586(5) 0.0247(2) 0.0016(3) 0.0049(3) -0.0006(3)
Cl2 0.0467(3) 0.0593(5) 0.0407(3) 0.0043(3) -0.0153(3) -0.0148(3)
S1 0.0335(3) 0.0301(3) 0.0288(3) -0.0049(2) 0.0004(2) -0.0032(2)
S2 0.0295(3) 0.0293(3) 0.0253(2) -0.0007(2) 0.00047(19) 0.0021(2)
O1 0.0501(11) 0.0354(11) 0.0638(13) 0.0047(9) -0.0003(10) -0.0095(10)
O2 0.0385(9) 0.0505(13) 0.0386(9) -0.0150(9) 0.0000(8) -0.0016(9)
O3 0.0535(10) 0.0453(12) 0.0278(8) -0.0144(9) -0.0047(8) -0.0002(8)
O4 0.0370(8) 0.0407(11) 0.0297(8) -0.0101(8) 0.0057(7) -0.0058(7)
O5 0.0310(8) 0.0476(12) 0.0420(9) 0.0022(8) -0.0026(7) 0.0069(9)
O6 0.0496(10) 0.0301(10) 0.0446(10) -0.0075(8) -0.0031(9) 0.0086(8)
O7 0.0467(10) 0.0459(12) 0.0249(8) 0.0035(9) 0.0055(7) 0.0006(8)
O8 0.0386(8) 0.0318(9) 0.0303(8) -0.0108(7) 0.0002(7) -0.0008(7)
O1w 0.0506(11) 0.0410(12) 0.0604(13) 0.0008(10) 0.0040(10) -0.0035(11)
O2w 0.0520(12) 0.0760(18) 0.0494(11) -0.0175(13) -0.0092(10) 0.0148(13)
O3w 0.0536(12) 0.0635(16) 0.0408(10) 0.0040(11) 0.0052(9) -0.0005(11)
N1 0.0641(16) 0.0554(18) 0.0655(17) 0.0117(15) 0.0119(14) 0.0201(15)
N2 0.0724(19) 0.065(2) 0.0576(17) 0.0251(17) 0.0065(15) 0.0041(15)
N3 0.0414(11) 0.0403(13) 0.0340(11) -0.0020(10) -0.0015(9) 0.0003(9)
C1 0.0284(9) 0.0276(11) 0.0259(10) 0.0015(9) -0.0031(8) -0.0021(9)
C2 0.0291(10) 0.0270(11) 0.0267(9) 0.0011(9) -0.0009(8) 0.0007(9)
C3 0.0321(11) 0.0322(13) 0.0341(12) -0.0035(10) -0.0004(9) -0.0022(10)
C4 0.0390(12) 0.0341(14) 0.0294(11) -0.0021(11) -0.0030(10) -0.0033(10)
C5 0.0348(11) 0.0371(14) 0.0227(10) 0.0044(11) 0.0015(9) 0.0014(9)
C6 0.0309(10) 0.0345(14) 0.0277(11) -0.0028(10) 0.0001(9) 0.0044(10)
C7 0.0246(9) 0.0320(13) 0.0217(9) 0.0024(9) 0.0015(8) -0.0002(8)
C8 0.0293(10) 0.0313(12) 0.0261(10) -0.0023(9) 0.0042(9) -0.0004(10)
C9 0.0445(14) 0.0362(14) 0.0336(12) -0.0007(11) -0.0002(11) 0.0056(11)
C10 0.0434(13) 0.0457(16) 0.0289(11) 0.0098(12) -0.0050(10) 0.0036(11)
C11 0.0321(11) 0.0445(15) 0.0276(11) 0.0024(10) -0.0047(9) -0.0094(10)
C12 0.0297(10) 0.0338(13) 0.0318(11) 0.0006(10) 0.0003(8) -0.0046(10)

loop_
_atom_type_symbol
_atom_type_description
_atom_type_scat_dispersion_real
_atom_type_scat_dispersion_imag
_atom_type_scat_source
C C 0.0033 0.0016 'International Tables Vol C Tables 4.2.6.8 and 6.1.1.4'
H H 0.0000 0.0000 'International Tables Vol C Tables 4.2.6.8 and 6.1.1.4'
N N 0.0061 0.0033 'International Tables Vol C Tables 4.2.6.8 and 6.1.1.4'
O O 0.0106 0.0060 'International Tables Vol C Tables 4.2.6.8 and 6.1.1.4'
S S 0.1246 0.1234 'International Tables Vol C Tables 4.2.6.8 and 6.1.1.4'
Cl Cl 0.1484 0.1585 'International Tables Vol C Tables 4.2.6.8 and 6.1.1.4'
Ag Ag -0.8971 1.1015 'International Tables Vol C Tables 4.2.6.8 and 6.1.1.4'

loop_
_geom_angle_atom_site_label_1
_geom_angle_atom_site_label_2
_geom_angle_atom_site_label_3
_geom_angle
N1 Ag1 N2 175.18(13)
O1 S1 O2 113.33(13)
O1 S1 O3 111.12(14)
O2 S1 O3 112.13(12)
O1 S1 C1 106.19(12)
O2 S1 C1 106.03(11)
O3 S1 C1 107.56(12)
O6 S2 O7 112.24(12)
O6 S2 O5 112.22(13)
O7 S2 O5 111.88(12)
O6 S2 C7 107.34(12)
O7 S2 C7 106.06(11)
O5 S2 C7 106.62(11)
C2 O4 H4 120.0
C8 O8 H8 120.0
H11 O1w H12 108(2)
H21 O2w H22 111(2)
H31 O3w H32 107(2)
Ag1 N1 H1A 109.5
Ag1 N1 H1B 109.5
H1A N1 H1B 109.5
Ag1 N1 H1C 109.5
H1A N1 H1C 109.5
H1B N1 H1C 109.5
Ag1 N2 H2A 109.5
Ag1 N2 H2B 109.5
H2A N2 H2B 109.5
Ag1 N2 H2C 109.5
H2A N2 H2C 109.5
H2B N2 H2C 109.5
H3A N3 H3B 110.0(10)
H3A N3 H3C 110.0(10)
H3B N3 H3C 110.0(10)
H3A N3 H3D 108.0(10)
H3B N3 H3D 110.0(10)
H3C N3 H3D 110.0(10)
C2 C1 C6 120.4(2)
C2 C1 S1 121.83(17)
C6 C1 S1 117.72(18)
O4 C2 C1 120.4(2)
O4 C2 C3 121.1(2)
C1 C2 C3 118.5(2)
C4 C3 C2 121.4(2)
C4 C3 H3 119.3
C2 C3 H3 119.3
C3 C4 C5 118.7(2)
C3 C4 H4A 120.7
C5 C4 H4A 120.7
C4 C5 C6 121.4(2)
C4 C5 Cl1 119.20(19)
C6 C5 Cl1 119.37(19)
C5 C6 C1 119.6(2)
C5 C6 H6 120.2
C1 C6 H6 120.2
C12 C7 C8 121.8(2)
C12 C7 S2 117.93(19)
C8 C7 S2 120.21(17)
O8 C8 C9 121.0(2)
O8 C8 C7 123.0(2)
C9 C8 C7 116.0(2)
C10 C9 C8 122.4(3)
C10 C9 H9 118.8
C8 C9 H9 118.8
C9 C10 C11 119.5(2)
C9 C10 H10 120.2
C11 C10 H10 120.2
C12 C11 C10 121.1(2)
C12 C11 Cl2 119.6(2)
C10 C11 Cl2 119.3(2)
C11 C12 C7 119.1(2)
C11 C12 H12A 120.5
C7 C12 H12A 120.5

loop_
_geom_bond_atom_site_label_1
_geom_bond_atom_site_label_2
_geom_bond_distance
Ag1 N1 2.097(4)
Ag1 N2 2.103(4)
Cl1 C5 1.743(2)
Cl2 C11 1.753(2)
S1 O1 1.454(2)
S1 O2 1.4522(19)
S1 O3 1.462(2)
S1 C1 1.772(2)
S2 O6 1.454(2)
S2 O7 1.4580(19)
S2 O5 1.4613(18)
S2 C7 1.768(2)
O4 C2 1.353(3)
O4 H4 0.8400
O8 C8 1.316(3)
O8 H8 0.8400
O1w H11 0.841(10)
O1w H12 0.849(10)
O2w H21 0.828(10)
O2w H22 0.839(10)
O3w H31 0.849(10)
O3w H32 0.852(10)
N1 H1A 0.8800
N1 H1B 0.8800
N1 H1C 0.8800
N2 H2A 0.8800
N2 H2B 0.8800
N2 H2C 0.8800
N3 H3A 0.878(9)
N3 H3B 0.877(9)
N3 H3C 0.875(9)
N3 H3D 0.883(9)
C1 C2 1.400(3)
C1 C6 1.393(3)
C2 C3 1.397(4)
C3 C4 1.388(4)
C3 H3 0.9300
C4 C5 1.387(4)
C4 H4A 0.9300
C5 C6 1.380(4)
C6 H6 0.9300
C7 C12 1.403(3)
C7 C8 1.413(4)
C8 C9 1.410(4)
C9 C10 1.380(4)
C9 H9 0.9300
C10 C11 1.382(4)
C10 H10 0.9300
C11 C12 1.374(4)
C12 H12A 0.9300

loop_
_geom_hbond_atom_site_label_D
_geom_hbond_atom_site_label_H
_geom_hbond_atom_site_label_A
_geom_hbond_site_symmetry_A
_geom_hbond_distance_DH
_geom_hbond_distance_HA
_geom_hbond_distance_DA
_geom_hbond_angle_DHA
O4 H4 O3 . 0.84 2.38 2.970(3) 127
O8 H8 O4 . 0.84 2.04 2.630(2) 127
O1w H11 O5 1_545 0.840(10) 2.000(10) 2.838(3) 174(4)
O1w H12 O3w . 0.850(10) 1.950(10) 2.794(3) 173(4)
O2w H21 O3 . 0.830(10) 2.45(4) 2.974(3) 122(4)
O2w H21 O4 . 0.830(10) 2.45(3) 3.127(3) 140(5)
O2w H22 O5 4_646 0.840(10) 2.05(2) 2.851(3) 159(5)
O3w H31 O2 1_655 0.850(10) 2.080(10) 2.927(3) 177(5)
O3w H32 O7 4_746 0.850(10) 2.02(2) 2.843(3) 163(5)
N1 H1a O5 . 0.88 2.32 3.110(10) 148
N1 H1c O1 1_565 0.88 2.11 2.950(10) 158
N2 H2a O1w 4_656 0.88 2.30 3.150(10) 163
N2 H2b O7 1_455 0.88 2.25 3.070(10) 153
N2 H2c O3 . 0.88 2.14 3.020(10) 171
N3 H3a O3 4_656 0.880(10) 2.190(10) 3.018(3) 158(3)
N3 H3b O6 4_746 0.880(10) 2.020(10) 2.893(3) 173(3)
N3 H3c O8 . 0.880(10) 1.990(10) 2.820(3) 159(3)
N3 H3d O2w . 0.880(10) 1.940(10) 2.826(4) 177(3)

loop_
_geom_torsion_atom_site_label_1
_geom_torsion_atom_site_label_2
_geom_torsion_atom_site_label_3
_geom_torsion_atom_site_label_4
_geom_torsion
O1 S1 C1 C2 67.4(2)
O2 S1 C1 C2 -171.8(2)
O3 S1 C1 C2 -51.6(2)
O1 S1 C1 C6 -110.0(2)
O2 S1 C1 C6 10.8(2)
O3 S1 C1 C6 130.9(2)
C6 C1 C2 O4 179.1(2)
S1 C1 C2 O4 1.7(3)
C6 C1 C2 C3 -0.4(4)
S1 C1 C2 C3 -177.78(19)
O4 C2 C3 C4 -178.8(2)
C1 C2 C3 C4 0.8(4)
C2 C3 C4 C5 -0.7(4)
C3 C4 C5 C6 0.2(4)
C3 C4 C5 Cl1 -178.5(2)
C4 C5 C6 C1 0.1(4)
Cl1 C5 C6 C1 178.78(19)
C2 C1 C6 C5 0.0(4)
S1 C1 C6 C5 177.48(19)
O6 S2 C7 C12 -2.1(2)
O7 S2 C7 C12 118.10(19)
O5 S2 C7 C12 -122.51(19)
O6 S2 C7 C8 -179.93(18)
O7 S2 C7 C8 -59.8(2)
O5 S2 C7 C8 59.6(2)
C12 C7 C8 O8 -177.2(2)
S2 C7 C8 O8 0.6(3)
C12 C7 C8 C9 2.2(3)
S2 C7 C8 C9 179.98(18)
O8 C8 C9 C10 177.4(2)
C7 C8 C9 C10 -2.0(4)
C8 C9 C10 C11 -0.2(4)
C9 C10 C11 C12 2.3(4)
C9 C10 C11 Cl2 -177.0(2)
C10 C11 C12 C7 -2.2(4)
Cl2 C11 C12 C7 177.22(18)
C8 C7 C12 C11 -0.2(3)
S2 C7 C12 C11 -178.01(18)
